data_2211775
loop_
_publ_author_name
'Hong-Fei Ma'
'Hong-Sheng Jia'
'Yi Qian'
'Fan Wen'
'Bin-Lin Chen'

_publ_section_title
;
 2,3,5-Trichloropyridine
;
_journal_coeditor_code CI2251
_journal_issue 1
_journal_name_full 'Acta Crystallographica Section E'
_journal_page_first o311
_journal_page_last o312
_journal_paper_doi 10.1107/S1600536806053414
_journal_volume 63
_journal_year 2007
_chemical_formula_iupac 'C5 H2 Cl3 N'
_chemical_formula_moiety 'C5 H2 Cl3 N'
_chemical_formula_sum 'C5 H2 Cl3 N'
_chemical_formula_weight 182.43
_chemical_name_systematic
;
2,3,5-trichloropyridine
;
_space_group_IT_number 14
_symmetry_cell_setting monoclinic
_symmetry_space_group_name_Hall '-P 2ybc'
_symmetry_space_group_name_H-M 'P 1 21/c 1'
_atom_sites_solution_hydrogens geom
_atom_sites_solution_primary direct
_atom_sites_solution_secondary difmap
_audit_creation_method SHELXL-97
_cell_angle_alpha 90.00
_cell_angle_beta 97.61(3)
_cell_angle_gamma 90.00
_cell_formula_units_Z 4
_cell_length_a 3.8860(8)
_cell_length_b 16.144(3)
_cell_length_c 10.959(2)
_cell_measurement_reflns_used 25
_cell_measurement_temperature 298(2)
_cell_measurement_theta_max 12
_cell_measurement_theta_min 9
_cell_volume 681.5(2)
_computing_cell_refinement 'CAD-4 Software'
_computing_data_collection 'CAD-4 Software (Enraf--Nonius, 1985)'
_computing_data_reduction 'XCAD4 (Harms & Wocadlo, 1995)'
_computing_molecular_graphics 'SHELXTL (Bruker, 2000)'
_computing_publication_material SHELXTL
_computing_structure_refinement 'SHELXL97 (Sheldrick, 1997)'
_computing_structure_solution 'SHELXS97 (Sheldrick, 1997)'
_diffrn_ambient_temperature 298(2)
_diffrn_measured_fraction_theta_full 1.000
_diffrn_measured_fraction_theta_max 1.000
_diffrn_measurement_device_type 'Enraf--Nonius CAD-4'
_diffrn_measurement_method \w/2\q
_diffrn_radiation_monochromator graphite
_diffrn_radiation_source 'fine-focus sealed tube'
_diffrn_radiation_type MoK\a
_diffrn_radiation_wavelength 0.71073
_diffrn_reflns_av_R_equivalents 0.0432
_diffrn_reflns_av_sigmaI/netI 0.0380
_diffrn_reflns_limit_h_max 4
_diffrn_reflns_limit_h_min 0
_diffrn_reflns_limit_k_max 19
_diffrn_reflns_limit_k_min 0
_diffrn_reflns_limit_l_max 13
_diffrn_reflns_limit_l_min -13
_diffrn_reflns_number 1525
_diffrn_reflns_theta_full 25.93
_diffrn_reflns_theta_max 25.93
_diffrn_reflns_theta_min 2.26
_diffrn_standards_decay_% 0
_diffrn_standards_interval_count 200
_diffrn_standards_interval_time 120
_diffrn_standards_number 3
_exptl_absorpt_coefficient_mu 1.240
_exptl_absorpt_correction_T_max 0.7895
_exptl_absorpt_correction_T_min 0.6368
_exptl_absorpt_correction_type psi-scan
_exptl_absorpt_process_details '(North <i>et al.</i>,  1968)'
_exptl_crystal_colour colourless
_exptl_crystal_density_diffrn 1.788
_exptl_crystal_density_method 'not measured'
_exptl_crystal_description Block
_exptl_crystal_F_000 360
_exptl_crystal_size_max 0.40
_exptl_crystal_size_mid 0.20
_exptl_crystal_size_min 0.20
_refine_diff_density_max 0.338
_refine_diff_density_min -0.369
_refine_ls_extinction_coef 0.050(6)
_refine_ls_extinction_expression Fc^*^=kFc[1+0.001xFc^2^\l^3^/sin(2\q)]^-1/4^
_refine_ls_extinction_method SHELXL97
_refine_ls_goodness_of_fit_ref 1.017
_refine_ls_hydrogen_treatment constr
_refine_ls_matrix_type full
_refine_ls_number_parameters 83
_refine_ls_number_reflns 1328
_refine_ls_number_restraints 0
_refine_ls_restrained_S_all 1.017
_refine_ls_R_factor_all 0.0716
_refine_ls_R_factor_gt 0.0464
_refine_ls_shift/su_max 0.001
_refine_ls_shift/su_mean 0.000
_refine_ls_structure_factor_coef Fsqd
_refine_ls_weighting_details 'calc w=1/[\s^2^(Fo^2^)+(0.075P)^2^+0.0336P] where P=(Fo^2^+2Fc^2^)/3'
_refine_ls_weighting_scheme calc
_refine_ls_wR_factor_gt 0.1145
_refine_ls_wR_factor_ref 0.1314
_reflns_number_gt 953
_reflns_number_total 1328
_reflns_threshold_expression I>2\s(I)
_cod_data_source_file ci2251.cif
_cod_data_source_block I
_cod_original_sg_symbol_H-M 'P 21/c'
_cod_database_code 2211775
_cod_database_fobs_code 2211775

loop_
_symmetry_equiv_pos_as_xyz
'x, y, z'
'-x, y+1/2, -z+1/2'
'-x, -y, -z'
'x, -y-1/2, z-1/2'

loop_
_atom_site_type_symbol
_atom_site_label
_atom_site_fract_x
_atom_site_fract_y
_atom_site_fract_z
_atom_site_U_iso_or_equiv
_atom_site_adp_type
_atom_site_calc_flag
_atom_site_refinement_flags
_atom_site_occupancy
Cl Cl1 0.2433(3) 0.60946(6) 0.71624(9) 0.0607(4) Uani d . 1
Cl Cl2 -0.2177(3) 0.59753(6) 0.45589(10) 0.0698(4) Uani d . 1
Cl Cl3 0.2167(3) 0.94095(6) 0.66074(11) 0.0724(4) Uani d . 1
N N -0.1957(7) 0.7573(2) 0.4531(2) 0.0534(8) Uani d . 1
C C1 -0.1042(9) 0.8319(2) 0.4980(3) 0.0523(9) Uani d . 1
H H1A -0.1811 0.8786 0.4526 0.063 Uiso calc R 1
C C2 0.1008(9) 0.8422(2) 0.6096(3) 0.0469(8) Uani d . 1
C C3 0.2108(8) 0.7740(2) 0.6793(3) 0.0449(8) Uani d . 1
H H3A 0.3476 0.7798 0.7552 0.054 Uiso calc R 1
C C4 0.1126(8) 0.6973(2) 0.6336(3) 0.0427(8) Uani d . 1
C C5 -0.0896(8) 0.6918(2) 0.5189(3) 0.0460(8) Uani d . 1

loop_
_atom_site_aniso_label
_atom_site_aniso_U_11
_atom_site_aniso_U_22
_atom_site_aniso_U_33
_atom_site_aniso_U_12
_atom_site_aniso_U_13
_atom_site_aniso_U_23
Cl1 0.0670(6) 0.0527(5) 0.0588(6) 0.0073(4) -0.0046(4) 0.0108(4)
Cl2 0.0728(7) 0.0634(6) 0.0682(7) -0.0020(5) -0.0092(5) -0.0181(5)
Cl3 0.0835(8) 0.0482(5) 0.0809(7) -0.0065(5) -0.0067(5) -0.0010(5)
N 0.0540(18) 0.0626(18) 0.0408(15) 0.0083(14) -0.0047(13) 0.0019(14)
C1 0.060(2) 0.054(2) 0.0416(16) 0.0058(17) 0.0002(16) 0.0074(16)
C2 0.0469(18) 0.0456(18) 0.0481(18) 0.0001(15) 0.0056(14) 0.0005(15)
C3 0.0421(18) 0.056(2) 0.0357(15) 0.0006(15) 0.0011(13) 0.0016(14)
C4 0.0385(17) 0.0460(17) 0.0433(17) 0.0057(14) 0.0047(14) 0.0050(14)
C5 0.0393(18) 0.0544(19) 0.0437(17) 0.0027(15) 0.0031(14) -0.0039(15)

loop_
_atom_type_symbol
_atom_type_description
_atom_type_scat_dispersion_real
_atom_type_scat_dispersion_imag
_atom_type_scat_source
C C 0.0033 0.0016 'International Tables Vol C Tables 4.2.6.8 and 6.1.1.4'
H H 0.0000 0.0000 'International Tables Vol C Tables 4.2.6.8 and 6.1.1.4'
N N 0.0061 0.0033 'International Tables Vol C Tables 4.2.6.8 and 6.1.1.4'
Cl Cl 0.1484 0.1585 'International Tables Vol C Tables 4.2.6.8 and 6.1.1.4'

loop_
_geom_angle_atom_site_label_1
_geom_angle_atom_site_label_2
_geom_angle_atom_site_label_3
_geom_angle
_geom_angle_publ_flag
C5 N C1 118.4(3) yes
N C1 C2 122.1(3) yes
N C1 H1A 119.0 ?
C2 C1 H1A 119.0 ?
C3 C2 C1 119.8(3) ?
C3 C2 Cl3 120.6(3) yes
C1 C2 Cl3 119.6(3) yes
C4 C3 C2 118.0(3) ?
C4 C3 H3A 121.0 ?
C2 C3 H3A 121.0 ?
C3 C4 C5 118.9(3) ?
C3 C4 Cl1 120.2(2) yes
C5 C4 Cl1 120.9(3) yes
N C5 C4 122.8(3) yes
N C5 Cl2 116.0(2) yes
C4 C5 Cl2 121.2(3) yes

loop_
_geom_bond_atom_site_label_1
_geom_bond_atom_site_label_2
_geom_bond_distance
_geom_bond_publ_flag
Cl1 C4 1.722(3) yes
Cl2 C5 1.717(3) yes
Cl3 C2 1.729(4) yes
N C5 1.315(4) yes
N C1 1.332(4) yes
C1 C2 1.379(5) ?
C1 H1A 0.93 ?
C2 C3 1.375(4) ?
C3 C4 1.372(5) ?
C3 H3A 0.93 ?
C4 C5 1.394(5) ?

loop_
_geom_torsion_atom_site_label_1
_geom_torsion_atom_site_label_2
_geom_torsion_atom_site_label_3
_geom_torsion_atom_site_label_4
_geom_torsion
C5 N C1 C2 1.0(5)
N C1 C2 C3 -1.4(5)
N C1 C2 Cl3 178.7(3)
C1 C2 C3 C4 0.5(5)
Cl3 C2 C3 C4 -179.6(3)
C2 C3 C4 C5 0.6(5)
C2 C3 C4 Cl1 179.8(2)
C1 N C5 C4 0.3(5)
C1 N C5 Cl2 179.8(3)
C3 C4 C5 N -1.1(5)
Cl1 C4 C5 N 179.8(3)
C3 C4 C5 Cl2 179.4(2)
Cl1 C4 C5 Cl2 0.3(4)

loop_
_cod_related_entry_id
_cod_related_entry_database
_cod_related_entry_code
1 ChemSpider 25741
